data_1518074
loop_
_publ_author_name
'Dang, Hai-Yan'
'Wang, Zi-Tian'
'Cheng, Ying'

_publ_section_title
;
 Changing reaction pathways of the dimerization of 2-formylcinnamates by
 N-heterocyclic carbene/lewis Acid cooperative catalysis: an unusual
 cleavage of the carbon-carbon bond.
;
_journal_issue 21
_journal_name_full 'Organic letters'
_journal_page_first 5520
_journal_page_last 5523
_journal_paper_doi 10.1021/ol502791s
_journal_volume 16
_journal_year 2014
_chemical_formula_moiety 'C22 H20 O6'
_chemical_formula_sum 'C22 H20 O6'
_chemical_formula_weight 380.38
_chemical_name_systematic
; 
 ? 
;
_space_group_crystal_system monoclinic
_space_group_IT_number 14
_space_group_name_Hall '-P 2ybc'
_space_group_name_H-M_alt 'P 1 21/c 1'
_symmetry_space_group_name_Hall '-P 2ybc'
_symmetry_space_group_name_H-M 'P 1 21/c 1'
_atom_sites_solution_hydrogens geom
_atom_sites_solution_primary direct
_atom_sites_solution_secondary difmap
_audit_creation_method SHELXL-2014
_cell_angle_alpha 90
_cell_angle_beta 97.175(6)
_cell_angle_gamma 90
_cell_formula_units_Z 2
_cell_length_a 9.9407(14)
_cell_length_b 14.417(2)
_cell_length_c 6.4365(12)
_cell_measurement_reflns_used 3148
_cell_measurement_temperature 113(2)
_cell_measurement_theta_max 31.98
_cell_measurement_theta_min 2.50
_cell_volume 915.2(2)
_computing_cell_refinement CrystalClear
_computing_data_collection 'CrystalClear (Rigaku Inc., 2008)'
_computing_data_reduction CrystalClear
_computing_molecular_graphics 'CrystalStructure 4.0'
_computing_publication_material 'CrystalStructure 4.0 (Rigaku, 2009)'
_computing_structure_refinement 'SHELXL-2014 (Sheldrick, 2014)'
_computing_structure_solution 'SHELXS97 (Sheldrick, 1997)'
_diffrn_ambient_temperature 113(2)
_diffrn_detector_area_resol_mean 7.314
_diffrn_measured_fraction_theta_full 0.998
_diffrn_measured_fraction_theta_max 0.994
_diffrn_measurement_device_type 'Rigaku Saturn70 CCD'
_diffrn_measurement_method \w
_diffrn_radiation_type MoK\a
_diffrn_radiation_wavelength 0.71075
_diffrn_reflns_av_R_equivalents 0.0468
_diffrn_reflns_av_unetI/netI 0.0403
_diffrn_reflns_Laue_measured_fraction_full 0.998
_diffrn_reflns_Laue_measured_fraction_max 0.994
_diffrn_reflns_limit_h_max 14
_diffrn_reflns_limit_h_min -14
_diffrn_reflns_limit_k_max 20
_diffrn_reflns_limit_k_min -21
_diffrn_reflns_limit_l_max 9
_diffrn_reflns_limit_l_min -9
_diffrn_reflns_number 13867
_diffrn_reflns_point_group_measured_fraction_full 0.998
_diffrn_reflns_point_group_measured_fraction_max 0.994
_diffrn_reflns_theta_full 25.242
_diffrn_reflns_theta_max 32.115
_diffrn_reflns_theta_min 2.502
_diffrn_source 'rotating anode'
_exptl_absorpt_coefficient_mu 0.101
_exptl_absorpt_correction_T_max 0.978
_exptl_absorpt_correction_T_min 0.878
_exptl_absorpt_correction_type multi-scan
_exptl_absorpt_process_details 'Jacobson, R. (1998) Private communication'
_exptl_crystal_colour colorless
_exptl_crystal_density_diffrn 1.380
_exptl_crystal_density_method 'not measured'
_exptl_crystal_description prism
_exptl_crystal_F_000 400
_exptl_crystal_size_max 0.260
_exptl_crystal_size_mid 0.240
_exptl_crystal_size_min 0.220
_refine_diff_density_max 0.469
_refine_diff_density_min -0.295
_refine_diff_density_rms 0.059
_refine_ls_extinction_coef 0.050(8)
_refine_ls_extinction_expression Fc^*^=kFc[1+0.001xFc^2^\l^3^/sin(2\q)]^-1/4^
_refine_ls_extinction_method SHELXL
_refine_ls_goodness_of_fit_ref 1.123
_refine_ls_hydrogen_treatment constr
_refine_ls_matrix_type full
_refine_ls_number_parameters 129
_refine_ls_number_reflns 3188
_refine_ls_number_restraints 0
_refine_ls_restrained_S_all 1.123
_refine_ls_R_factor_all 0.0676
_refine_ls_R_factor_gt 0.0520
_refine_ls_shift/su_max 0.000
_refine_ls_shift/su_mean 0.000
_refine_ls_structure_factor_coef Fsqd
_refine_ls_weighting_details 'w=1/[\s^2^(Fo^2^)+(0.0790P)^2^+0.0114P] where P=(Fo^2^+2Fc^2^)/3'
_refine_ls_weighting_scheme calc
_refine_ls_wR_factor_gt 0.1356
_refine_ls_wR_factor_ref 0.1461
_reflns_Friedel_coverage 0.000
_reflns_number_gt 2454
_reflns_number_total 3188
_reflns_threshold_expression 'I > 2\s(I)'
_cod_data_source_file ol502791s_si_002.cif
_cod_data_source_block shelxl
_cod_depositor_comments 'Adding full bibliography for 1518073--1518075.cif.'
_cod_original_cell_volume 915.2(3)
_cod_database_code 1518074
_shelx_space_group_comment
; 
The symmetry employed for this shelxl refinement is uniquely defined 
by the following loop, which should always be used as a source of 
symmetry information in preference to the above space-group names. 
They are only intended as comments. 
;
_shelx_estimated_absorpt_t_min 0.974
_shelx_estimated_absorpt_t_max 0.978
_shelxl_version_number 2014-1

loop_
_space_group_symop_operation_xyz
'x, y, z'
'-x, y+1/2, -z+1/2'
'-x, -y, -z'
'x, -y-1/2, z-1/2'

loop_
_atom_site_label
_atom_site_type_symbol
_atom_site_fract_x
_atom_site_fract_y
_atom_site_fract_z
_atom_site_U_iso_or_equiv
_atom_site_adp_type
_atom_site_occupancy
_atom_site_site_symmetry_order
_atom_site_calc_flag
_atom_site_refinement_flags_posn
_atom_site_refinement_flags_adp
O1 O 0.17745(8) 0.48432(6) 0.61476(12) 0.01743(19) Uani 1 1 d . .
O2 O 0.47648(10) 0.60355(8) 0.67397(16) 0.0360(3) Uani 1 1 d . .
O3 O 0.38127(9) 0.64953(7) 0.35561(15) 0.0278(2) Uani 1 1 d . .
C1 C 0.05796(10) 0.47949(7) 0.47853(17) 0.0149(2) Uani 1 1 d . .
C2 C 0.06281(11) 0.42669(7) 0.28754(17) 0.0156(2) Uani 1 1 d . .
C3 C 0.18393(11) 0.39636(8) 0.21798(18) 0.0187(2) Uani 1 1 d . .
H3 H 0.2687 0.4086 0.2990 0.022 Uiso 1 1 calc R U
C4 C 0.17890(12) 0.34825(8) 0.02930(19) 0.0214(3) Uani 1 1 d . .
H4 H 0.2605 0.3263 -0.0161 0.026 Uiso 1 1 calc R U
C5 C 0.05547(13) 0.33202(8) -0.09339(19) 0.0215(3) Uani 1 1 d . .
H5 H 0.0531 0.2996 -0.2223 0.026 Uiso 1 1 calc R U
C6 C -0.06484(12) 0.36358(8) -0.02606(18) 0.0200(2) Uani 1 1 d . .
H6 H -0.1489 0.3537 -0.1109 0.024 Uiso 1 1 calc R U
C7 C -0.06194(11) 0.40937(8) 0.16460(17) 0.0168(2) Uani 1 1 d . .
C8 C 0.19227(11) 0.56473(8) 0.74907(17) 0.0176(2) Uani 1 1 d . .
H8 H 0.2631 0.5510 0.8695 0.021 Uiso 1 1 calc R U
C9 C 0.24081(12) 0.64680(8) 0.62620(19) 0.0196(2) Uani 1 1 d . .
H9A H 0.1744 0.6583 0.5010 0.024 Uiso 1 1 calc R U
H9B H 0.2448 0.7031 0.7149 0.024 Uiso 1 1 calc R U
C10 C 0.37903(12) 0.62991(8) 0.5577(2) 0.0213(2) Uani 1 1 d . .
C11 C 0.51044(15) 0.63794(12) 0.2761(2) 0.0357(3) Uani 1 1 d . .
H11A H 0.5771 0.6806 0.3491 0.043 Uiso 1 1 calc R U
H11B H 0.4997 0.6514 0.1257 0.043 Uiso 1 1 calc R U
H11C H 0.5419 0.5739 0.2996 0.043 Uiso 1 1 calc R U

loop_
_atom_site_aniso_label
_atom_site_aniso_U_11
_atom_site_aniso_U_22
_atom_site_aniso_U_33
_atom_site_aniso_U_23
_atom_site_aniso_U_13
_atom_site_aniso_U_12
O1 0.0142(4) 0.0185(4) 0.0193(4) -0.0045(3) 0.0009(3) -0.0003(3)
O2 0.0192(5) 0.0557(7) 0.0325(5) 0.0109(5) 0.0014(4) 0.0024(4)
O3 0.0199(4) 0.0348(5) 0.0298(5) 0.0082(4) 0.0073(4) 0.0054(4)
C1 0.0136(5) 0.0152(5) 0.0159(5) -0.0013(4) 0.0019(4) -0.0018(4)
C2 0.0162(5) 0.0150(5) 0.0162(5) -0.0004(4) 0.0045(4) -0.0015(4)
C3 0.0164(5) 0.0197(5) 0.0205(5) -0.0009(4) 0.0049(4) 0.0008(4)
C4 0.0233(6) 0.0208(5) 0.0218(6) -0.0003(4) 0.0093(4) 0.0024(4)
C5 0.0304(6) 0.0179(5) 0.0174(5) -0.0023(4) 0.0076(5) 0.0003(4)
C6 0.0230(6) 0.0201(5) 0.0168(5) -0.0018(4) 0.0020(4) -0.0021(4)
C7 0.0179(5) 0.0159(5) 0.0172(5) -0.0017(4) 0.0040(4) -0.0017(4)
C8 0.0160(5) 0.0186(5) 0.0181(5) -0.0031(4) 0.0015(4) -0.0018(4)
C9 0.0167(5) 0.0183(5) 0.0241(6) 0.0005(4) 0.0032(4) -0.0005(4)
C10 0.0148(5) 0.0219(5) 0.0271(6) 0.0001(5) 0.0022(4) -0.0016(4)
C11 0.0261(7) 0.0457(9) 0.0380(8) 0.0103(6) 0.0141(6) 0.0082(6)

loop_
_atom_type_symbol
_atom_type_description
_atom_type_scat_dispersion_real
_atom_type_scat_dispersion_imag
_atom_type_scat_source
C C 0.0033 0.0016 'International Tables Vol C Tables 4.2.6.8 and 6.1.1.4'
H H 0.0000 0.0000 'International Tables Vol C Tables 4.2.6.8 and 6.1.1.4'
O O 0.0106 0.0060 'International Tables Vol C Tables 4.2.6.8 and 6.1.1.4'

loop_
_geom_angle_atom_site_label_1
_geom_angle_atom_site_label_2
_geom_angle_atom_site_label_3
_geom_angle
_geom_angle_site_symmetry_1
_geom_angle_site_symmetry_3
C1 O1 C8 115.75(8) . .
C10 O3 C11 116.30(10) . .
C1 C1 O1 122.17(12) 3_566 .
C1 C1 C2 121.40(12) 3_566 .
O1 C1 C2 116.43(9) . .
C3 C2 C7 119.69(10) . .
C3 C2 C1 123.58(10) . .
C7 C2 C1 116.67(9) . .
C4 C3 C2 119.56(11) . .
C4 C3 H3 120.2 . .
C2 C3 H3 120.2 . .
C5 C4 C3 120.70(11) . .
C5 C4 H4 119.7 . .
C3 C4 H4 119.7 . .
C4 C5 C6 119.76(11) . .
C4 C5 H5 120.1 . .
C6 C5 H5 120.1 . .
C7 C6 C5 120.26(11) . .
C7 C6 H6 119.9 . .
C5 C6 H6 119.9 . .
C6 C7 C2 120.00(10) . .
C6 C7 C8 121.00(10) . 3_566
C2 C7 C8 118.85(10) . 3_566
O1 C8 C7 112.89(9) . 3_566
O1 C8 C9 109.03(9) . .
C7 C8 C9 109.67(9) 3_566 .
O1 C8 H8 108.4 . .
C7 C8 H8 108.4 3_566 .
C9 C8 H8 108.4 . .
C10 C9 C8 112.42(10) . .
C10 C9 H9A 109.1 . .
C8 C9 H9A 109.1 . .
C10 C9 H9B 109.1 . .
C8 C9 H9B 109.1 . .
H9A C9 H9B 107.9 . .
O2 C10 O3 124.09(11) . .
O2 C10 C9 123.81(11) . .
O3 C10 C9 112.09(10) . .
O3 C11 H11A 109.5 . .
O3 C11 H11B 109.5 . .
H11A C11 H11B 109.5 . .
O3 C11 H11C 109.5 . .
H11A C11 H11C 109.5 . .
H11B C11 H11C 109.5 . .

loop_
_geom_bond_atom_site_label_1
_geom_bond_atom_site_label_2
_geom_bond_distance
_geom_bond_site_symmetry_2
O1 C1 1.3872(13) .
O1 C8 1.4426(13) .
O2 C10 1.2090(16) .
O3 C10 1.3342(16) .
O3 C11 1.4502(16) .
C1 C1 1.354(2) 3_566
C1 C2 1.4519(15) .
C2 C3 1.4057(15) .
C2 C7 1.4076(16) .
C3 C4 1.3940(16) .
C3 H3 0.9500 .
C4 C5 1.3935(18) .
C4 H4 0.9500 .
C5 C6 1.3980(17) .
C5 H5 0.9500 .
C6 C7 1.3905(16) .
C6 H6 0.9500 .
C7 C8 1.5187(15) 3_566
C8 C7 1.5187(15) 3_566
C8 C9 1.5342(16) .
C8 H8 1.0000 .
C9 C10 1.5141(16) .
C9 H9A 0.9900 .
C9 H9B 0.9900 .
C11 H11A 0.9800 .
C11 H11B 0.9800 .
C11 H11C 0.9800 .

loop_
_geom_torsion_atom_site_label_1
_geom_torsion_atom_site_label_2
_geom_torsion_atom_site_label_3
_geom_torsion_atom_site_label_4
_geom_torsion
_geom_torsion_site_symmetry_1
_geom_torsion_site_symmetry_4
C8 O1 C1 C1 -27.10(17) . 3_566
C8 O1 C1 C2 153.79(9) . .
C1 C1 C2 C3 168.69(13) 3_566 .
O1 C1 C2 C3 -12.20(15) . .
C1 C1 C2 C7 -8.64(19) 3_566 .
O1 C1 C2 C7 170.47(9) . .
C7 C2 C3 C4 -0.92(17) . .
C1 C2 C3 C4 -178.18(10) . .
C2 C3 C4 C5 1.63(17) . .
C3 C4 C5 C6 -0.52(18) . .
C4 C5 C6 C7 -1.31(17) . .
C5 C6 C7 C2 2.01(17) . .
C5 C6 C7 C8 -173.59(11) . 3_566
C3 C2 C7 C6 -0.89(16) . .
C1 C2 C7 C6 176.56(10) . .
C3 C2 C7 C8 174.81(10) . 3_566
C1 C2 C7 C8 -7.75(15) . 3_566
C1 O1 C8 C7 40.86(13) . 3_566
C1 O1 C8 C9 -81.28(10) . .
O1 C8 C9 C10 -62.80(12) . .
C7 C8 C9 C10 173.14(10) 3_566 .
C11 O3 C10 O2 -0.17(19) . .
C11 O3 C10 C9 178.41(11) . .
C8 C9 C10 O2 -49.94(17) . .
C8 C9 C10 O3 131.48(11) . .
